data_7043006
loop_
_publ_author_name
'Werl\'e, C'
'DOHM, Sebastian'
'Bailly, Corinne'
'Karmazin, Lydia'
'Ricard, Louis'
'Sieffert, Nicolas'
'pfeffer, michel'
'Hansen, Andreas'
'Grimme, Stefan'
'Djukic, Jean-Pierre'

_publ_section_title
;
 Trans-Cis C-Pd-C Rearrangement in Hemichelates
;
_journal_name_full 'Dalton Trans.'
_journal_paper_doi 10.1039/C7DT00872D
_journal_year 2017
_chemical_formula_moiety '2(C25 H21 Cr N O3 Pd), C H2 Cl2'
_chemical_formula_sum 'C51 H44 Cl2 Cr2 N2 O6 Pd2'
_chemical_formula_weight 1168.58
_chemical_name_systematic
;
 ?
;
_space_group_crystal_system monoclinic
_space_group_IT_number 15
_space_group_name_Hall '-C 2yc'
_space_group_name_H-M_alt 'C 1 2/c 1'
_symmetry_space_group_name_Hall '-C 2yc'
_symmetry_space_group_name_H-M 'C 1 2/c 1'
_atom_sites_solution_hydrogens mixed
_audit_creation_method SHELXL-2013
_audit_update_record
;
2016-12-15 deposited with the CCDC.
2017-05-17 downloaded from the CCDC.
;
_cell_angle_alpha 90
_cell_angle_beta 115.285(6)
_cell_angle_gamma 90
_cell_formula_units_Z 4
_cell_length_a 35.116(5)
_cell_length_b 8.321(1)
_cell_length_c 17.156(3)
_cell_measurement_reflns_used 1281
_cell_measurement_temperature 150.0(1)
_cell_measurement_theta_max 27.485
_cell_measurement_theta_min 0.998
_cell_volume 4532.7(12)
_computing_cell_refinement 'DENZO (Otwinowski & Minor, 1997) & COLLECT'
_computing_data_collection 'COLLECT (Hooft, R.W.W., 1998)'
_computing_data_reduction 'DENZO & COLLECT'
_computing_molecular_graphics 'PLATON (Spek, 2009)'
_computing_structure_refinement 'SHELXL-2013 (Sheldrick, 2013)'
_computing_structure_solution 'SIR97 (Altomare et al., 1999)'
_diffrn_ambient_temperature 150.0(1)
_diffrn_measured_fraction_theta_full 0.978
_diffrn_measured_fraction_theta_max 0.966
_diffrn_measurement_device_type 'Kappa APEX II'
_diffrn_measurement_method 'phi and omega scans'
_diffrn_radiation_type MoK\a
_diffrn_radiation_wavelength 0.71069
_diffrn_reflns_av_R_equivalents 0.0347
_diffrn_reflns_av_unetI/netI 0.0330
_diffrn_reflns_Laue_measured_fraction_full 0.978
_diffrn_reflns_Laue_measured_fraction_max 0.966
_diffrn_reflns_limit_h_max 32
_diffrn_reflns_limit_h_min -45
_diffrn_reflns_limit_k_max 9
_diffrn_reflns_limit_k_min -10
_diffrn_reflns_limit_l_max 22
_diffrn_reflns_limit_l_min -21
_diffrn_reflns_number 12993
_diffrn_reflns_point_group_measured_fraction_full 0.978
_diffrn_reflns_point_group_measured_fraction_max 0.966
_diffrn_reflns_theta_full 25.240
_diffrn_reflns_theta_max 27.517
_diffrn_reflns_theta_min 2.380
_exptl_absorpt_coefficient_mu 1.419
_exptl_absorpt_correction_T_max 1.468
_exptl_absorpt_correction_T_min 0.741
_exptl_absorpt_correction_type multi-scan
_exptl_absorpt_process_details DENZO/SCALEPACK
_exptl_crystal_colour orange
_exptl_crystal_density_diffrn 1.712
_exptl_crystal_description plate
_exptl_crystal_F_000 2344
_exptl_crystal_size_max 0.320
_exptl_crystal_size_mid 0.120
_exptl_crystal_size_min 0.020
_refine_diff_density_max 0.883
_refine_diff_density_min -0.762
_refine_diff_density_rms 0.097
_refine_ls_extinction_method none
_refine_ls_goodness_of_fit_ref 1.171
_refine_ls_hydrogen_treatment mixed
_refine_ls_matrix_type full
_refine_ls_number_parameters 299
_refine_ls_number_reflns 5040
_refine_ls_number_restraints 0
_refine_ls_restrained_S_all 1.171
_refine_ls_R_factor_all 0.0544
_refine_ls_R_factor_gt 0.0466
_refine_ls_shift/su_max 0.000
_refine_ls_shift/su_mean 0.000
_refine_ls_structure_factor_coef Fsqd
_refine_ls_weighting_details 'w=1/[\s^2^(Fo^2^)+(0.0330P)^2^+27.1622P] where P=(Fo^2^+2Fc^2^)/3'
_refine_ls_weighting_scheme calc
_refine_ls_wR_factor_gt 0.1039
_refine_ls_wR_factor_ref 0.1082
_reflns_Friedel_coverage 0.000
_reflns_number_gt 4544
_reflns_number_total 5040
_reflns_threshold_expression 'I > 2\s(I)'
_cod_data_source_file c7dt00872d2.cif
_cod_data_source_block trans-3a
_cod_database_code 7043006
_shelx_space_group_comment
;
The symmetry employed for this shelxl refinement is uniquely defined
by the following loop, which should always be used as a source of
symmetry information in preference to the above space-group names.
They are only intended as comments.
;
_shelx_estimated_absorpt_t_min 0.659
_shelx_estimated_absorpt_t_max 0.972
_shelxl_version_number 2013-4

loop_
_space_group_symop_operation_xyz
'x, y, z'
'-x, y, -z+1/2'
'x+1/2, y+1/2, z'
'-x+1/2, y+1/2, -z+1/2'
'-x, -y, -z'
'x, -y, z-1/2'
'-x+1/2, -y+1/2, -z'
'x+1/2, -y+1/2, z-1/2'

loop_
_atom_site_label
_atom_site_type_symbol
_atom_site_fract_x
_atom_site_fract_y
_atom_site_fract_z
_atom_site_U_iso_or_equiv
_atom_site_adp_type
_atom_site_occupancy
_atom_site_site_symmetry_order
_atom_site_calc_flag
_atom_site_refinement_flags_posn
_atom_site_refinement_flags_adp
_atom_site_refinement_flags_occupancy
Pd1 Pd 0.14196(2) 0.23493(3) 0.09260(2) 0.02649(10) Uani 1 1 d . . .
Cr1 Cr 0.14864(2) 0.07112(7) -0.03768(4) 0.02563(15) Uani 1 1 d . . .
O1 O 0.10597(10) -0.0872(4) 0.0624(2) 0.0360(7) Uani 1 1 d . . .
O2 O 0.24116(10) 0.0989(4) 0.0753(2) 0.0375(7) Uani 1 1 d . . .
O3 O 0.16634(13) -0.2798(4) -0.0389(2) 0.0493(9) Uani 1 1 d . . .
N1 N 0.14057(12) 0.4066(4) 0.1865(2) 0.0323(8) Uani 1 1 d . . .
C1 C 0.18644(13) 0.1298(5) 0.2010(3) 0.0282(8) Uani 1 1 d . . .
C2 C 0.20306(14) -0.0240(5) 0.2136(3) 0.0330(9) Uani 1 1 d . . .
H2 H 0.1942 -0.0961 0.1661 0.040 Uiso 1 1 calc R U .
C3 C 0.23251(15) -0.0759(6) 0.2943(3) 0.0378(10) Uani 1 1 d . . .
H3 H 0.2439 -0.1813 0.3010 0.045 Uiso 1 1 calc R U .
C4 C 0.24508(15) 0.0262(6) 0.3645(3) 0.0416(11) Uani 1 1 d . . .
H4 H 0.2648 -0.0093 0.4197 0.050 Uiso 1 1 calc R U .
C5 C 0.22882(15) 0.1802(6) 0.3540(3) 0.0388(10) Uani 1 1 d . . .
H5 H 0.2374 0.2509 0.4019 0.047 Uiso 1 1 calc R U .
C6 C 0.19983(13) 0.2317(5) 0.2730(3) 0.0301(8) Uani 1 1 d . . .
C7 C 0.18348(14) 0.4002(5) 0.2594(3) 0.0347(9) Uani 1 1 d . . .
H7A H 0.1823 0.4400 0.3127 0.042 Uiso 1 1 calc R U .
H7B H 0.2028 0.4707 0.2466 0.042 Uiso 1 1 calc R U .
C8 C 0.10931(16) 0.3496(7) 0.2168(3) 0.0429(11) Uani 1 1 d . . .
H8A H 0.1166 0.2403 0.2397 0.064 Uiso 1 1 calc R U .
H8B H 0.0812 0.3496 0.1686 0.064 Uiso 1 1 calc R U .
H8C H 0.1094 0.4212 0.2623 0.064 Uiso 1 1 calc R U .
C9 C 0.13111(18) 0.5759(5) 0.1578(3) 0.0450(12) Uani 1 1 d . . .
H9A H 0.1347 0.6439 0.2071 0.067 Uiso 1 1 calc R U .
H9B H 0.1020 0.5840 0.1137 0.067 Uiso 1 1 calc R U .
H9C H 0.1504 0.6118 0.1336 0.067 Uiso 1 1 calc R U .
C10 C 0.09502(14) 0.3705(5) -0.0193(3) 0.0327(9) Uani 1 1 d . . .
H10 H 0.1015(16) 0.473(6) -0.001(3) 0.039 Uiso 1 1 d . U .
C11 C 0.05402(14) 0.2960(5) -0.0414(3) 0.0351(10) Uani 1 1 d . . .
C12 C 0.02376(15) 0.3251(7) -0.0113(3) 0.0436(11) Uani 1 1 d . . .
H12 H 0.0277 0.4081 0.0295 0.052 Uiso 1 1 calc R U .
C13 C -0.01249(16) 0.2312(7) -0.0416(3) 0.0491(13) Uani 1 1 d . . .
H13 H -0.0333 0.2518 -0.0214 0.059 Uiso 1 1 calc R U .
C14 C -0.01901(16) 0.1080(7) -0.1008(3) 0.0492(13) Uani 1 1 d . . .
H14 H -0.0439 0.0451 -0.1201 0.059 Uiso 1 1 calc R U .
C15 C 0.01096(15) 0.0770(6) -0.1315(3) 0.0416(11) Uani 1 1 d . . .
H15 H 0.0068 -0.0072 -0.1717 0.050 Uiso 1 1 calc R U .
C16 C 0.04713(14) 0.1711(6) -0.1025(3) 0.0347(9) Uani 1 1 d . . .
C17 C 0.08336(14) 0.1677(5) -0.1223(3) 0.0314(9) Uani 1 1 d . . .
C18 C 0.09585(14) 0.0631(5) -0.1710(3) 0.0336(9) Uani 1 1 d . . .
H18 H 0.0785 -0.0254 -0.2000 0.040 Uiso 1 1 calc R U .
C19 C 0.13440(14) 0.0894(5) -0.1768(3) 0.0327(9) Uani 1 1 d . . .
H19 H 0.1429 0.0181 -0.2097 0.039 Uiso 1 1 calc R U .
C20 C 0.16008(15) 0.2199(5) -0.1345(3) 0.0335(9) Uani 1 1 d . . .
H20 H 0.1853 0.2389 -0.1409 0.040 Uiso 1 1 calc R U .
C21 C 0.14892(14) 0.3237(5) -0.0822(3) 0.0324(9) Uani 1 1 d . . .
H21 H 0.1672 0.4090 -0.0516 0.039 Uiso 1 1 calc R U .
C22 C 0.11067(14) 0.3000(5) -0.0759(3) 0.0311(9) Uani 1 1 d . . .
C23 C 0.12435(13) -0.0060(5) 0.0350(3) 0.0302(9) Uani 1 1 d . . .
C24 C 0.20526(14) 0.0893(5) 0.0360(3) 0.0286(8) Uani 1 1 d . . .
C25 C 0.15993(14) -0.1447(5) -0.0398(3) 0.0329(9) Uani 1 1 d . . .
Cl1 Cl 0.03992(7) 0.6483(3) -0.17544(14) 0.0930(6) Uani 1 1 d . . .
C26 C 0.0000 0.5286(11) -0.2500 0.090(4) Uani 1 2 d S T P
H26A H 0.0119 0.4587 -0.2807 0.108 Uiso 0.5 1 calc R U P
H26B H -0.0119 0.4587 -0.2193 0.108 Uiso 0.5 1 calc R U P

loop_
_atom_site_aniso_label
_atom_site_aniso_U_11
_atom_site_aniso_U_22
_atom_site_aniso_U_33
_atom_site_aniso_U_23
_atom_site_aniso_U_13
_atom_site_aniso_U_12
Pd1 0.03177(17) 0.02078(15) 0.02464(15) 0.00026(12) 0.00987(12) 0.00247(12)
Cr1 0.0302(3) 0.0206(3) 0.0248(3) -0.0004(2) 0.0105(3) -0.0005(2)
O1 0.0375(17) 0.0298(15) 0.0431(17) 0.0013(13) 0.0194(14) -0.0046(13)
O2 0.0319(17) 0.0383(17) 0.0375(17) 0.0006(14) 0.0103(14) -0.0003(13)
O3 0.067(3) 0.0226(16) 0.058(2) -0.0045(15) 0.026(2) 0.0047(16)
N1 0.036(2) 0.0264(17) 0.0310(18) 0.0006(14) 0.0108(15) 0.0046(15)
C1 0.029(2) 0.030(2) 0.0273(19) 0.0040(16) 0.0131(16) 0.0008(16)
C2 0.041(2) 0.032(2) 0.030(2) 0.0048(17) 0.0189(19) 0.0052(18)
C3 0.039(2) 0.040(2) 0.037(2) 0.014(2) 0.019(2) 0.012(2)
C4 0.034(2) 0.056(3) 0.030(2) 0.013(2) 0.0086(19) 0.010(2)
C5 0.036(2) 0.049(3) 0.028(2) 0.001(2) 0.0109(19) -0.004(2)
C6 0.030(2) 0.033(2) 0.029(2) 0.0031(17) 0.0142(17) 0.0021(17)
C7 0.038(2) 0.031(2) 0.032(2) -0.0025(18) 0.0116(19) -0.0007(18)
C8 0.042(3) 0.054(3) 0.035(2) 0.000(2) 0.019(2) 0.005(2)
C9 0.070(3) 0.026(2) 0.030(2) -0.0038(18) 0.012(2) 0.011(2)
C10 0.034(2) 0.028(2) 0.027(2) 0.0000(17) 0.0038(17) 0.0075(18)
C11 0.033(2) 0.033(2) 0.032(2) 0.0033(18) 0.0075(18) 0.0109(18)
C12 0.034(2) 0.050(3) 0.041(3) -0.004(2) 0.010(2) 0.011(2)
C13 0.033(2) 0.070(4) 0.040(3) 0.002(3) 0.012(2) 0.015(3)
C14 0.033(3) 0.065(3) 0.047(3) -0.002(3) 0.014(2) 0.001(2)
C15 0.033(2) 0.052(3) 0.032(2) -0.007(2) 0.0065(19) -0.003(2)
C16 0.032(2) 0.039(2) 0.030(2) 0.0029(18) 0.0098(18) 0.0081(19)
C17 0.031(2) 0.031(2) 0.0258(19) 0.0021(16) 0.0058(17) 0.0033(17)
C18 0.036(2) 0.033(2) 0.025(2) -0.0033(17) 0.0071(17) -0.0007(18)
C19 0.039(2) 0.032(2) 0.029(2) -0.0016(17) 0.0159(18) 0.0003(18)
C20 0.041(2) 0.031(2) 0.031(2) 0.0072(17) 0.0170(19) -0.0007(18)
C21 0.041(2) 0.0237(19) 0.028(2) 0.0049(16) 0.0106(18) -0.0020(17)
C22 0.037(2) 0.0237(19) 0.028(2) 0.0037(16) 0.0086(17) 0.0036(17)
C23 0.032(2) 0.0236(19) 0.033(2) -0.0016(16) 0.0114(17) 0.0025(16)
C24 0.035(2) 0.0228(19) 0.028(2) 0.0017(15) 0.0132(18) -0.0012(16)
C25 0.038(2) 0.031(2) 0.030(2) -0.0015(17) 0.0138(18) -0.0011(18)
Cl1 0.0851(14) 0.0914(14) 0.0848(13) 0.0334(11) 0.0194(11) 0.0147(11)
C26 0.106(9) 0.034(4) 0.142(11) 0.000 0.065(8) 0.000

loop_
_atom_type_symbol
_atom_type_description
_atom_type_scat_dispersion_real
_atom_type_scat_dispersion_imag
_atom_type_scat_source
C C 0.0033 0.0016 'International Tables Vol C Tables 4.2.6.8 and 6.1.1.4'
H H 0.0000 0.0000 'International Tables Vol C Tables 4.2.6.8 and 6.1.1.4'
N N 0.0061 0.0033 'International Tables Vol C Tables 4.2.6.8 and 6.1.1.4'
O O 0.0106 0.0060 'International Tables Vol C Tables 4.2.6.8 and 6.1.1.4'
Cl Cl 0.1484 0.1585 'International Tables Vol C Tables 4.2.6.8 and 6.1.1.4'
Cr Cr 0.3209 0.6236 'International Tables Vol C Tables 4.2.6.8 and 6.1.1.4'
Pd Pd -0.9988 1.0072 'International Tables Vol C Tables 4.2.6.8 and 6.1.1.4'

loop_
_geom_angle_atom_site_label_1
_geom_angle_atom_site_label_2
_geom_angle_atom_site_label_3
_geom_angle
_geom_angle_site_symmetry_1
C1 Pd1 N1 81.81(15) .
C1 Pd1 C23 88.71(16) .
N1 Pd1 C23 147.27(15) .
C1 Pd1 C10 174.87(16) .
N1 Pd1 C10 93.62(15) .
C23 Pd1 C10 96.41(16) .
C1 Pd1 Cr1 103.46(12) .
N1 Pd1 Cr1 168.59(10) .
C23 Pd1 Cr1 43.92(11) .
C10 Pd1 Cr1 80.63(11) .
C25 Cr1 C24 85.15(19) .
C25 Cr1 C23 81.03(18) .
C24 Cr1 C23 103.42(18) .
C25 Cr1 C19 89.85(18) .
C24 Cr1 C19 114.24(17) .
C23 Cr1 C19 140.32(18) .
C25 Cr1 C21 151.19(18) .
C24 Cr1 C21 89.79(17) .
C23 Cr1 C21 127.64(17) .
C19 Cr1 C21 66.49(16) .
C25 Cr1 C20 114.55(18) .
C24 Cr1 C20 88.89(17) .
C23 Cr1 C20 161.22(17) .
C19 Cr1 C20 36.53(16) .
C21 Cr1 C20 36.86(16) .
C25 Cr1 C18 92.41(18) .
C24 Cr1 C18 151.15(17) .
C23 Cr1 C18 104.57(18) .
C19 Cr1 C18 36.93(16) .
C21 Cr1 C18 78.60(16) .
C20 Cr1 C18 66.00(17) .
C25 Cr1 C22 157.30(18) .
C24 Cr1 C22 117.30(17) .
C23 Cr1 C22 95.79(17) .
C19 Cr1 C22 78.24(16) .
C21 Cr1 C22 36.48(16) .
C20 Cr1 C22 65.73(16) .
C18 Cr1 C22 66.48(16) .
C25 Cr1 C17 119.91(18) .
C24 Cr1 C17 154.62(17) .
C23 Cr1 C17 85.74(17) .
C19 Cr1 C17 65.61(16) .
C21 Cr1 C17 66.43(16) .
C20 Cr1 C17 77.43(16) .
C18 Cr1 C17 36.06(15) .
C22 Cr1 C17 37.46(15) .
C25 Cr1 Pd1 126.94(14) .
C24 Cr1 Pd1 80.92(13) .
C23 Cr1 Pd1 53.66(12) .
C19 Cr1 Pd1 142.25(12) .
C21 Cr1 Pd1 79.86(11) .
C20 Cr1 Pd1 116.05(12) .
C18 Cr1 Pd1 121.96(12) .
C22 Cr1 Pd1 64.33(11) .
C17 Cr1 Pd1 86.01(11) .
C8 N1 C9 109.1(4) .
C8 N1 C7 109.2(3) .
C9 N1 C7 108.4(4) .
C8 N1 Pd1 107.8(3) .
C9 N1 Pd1 116.9(3) .
C7 N1 Pd1 105.3(3) .
C2 C1 C6 117.4(4) .
C2 C1 Pd1 130.1(3) .
C6 C1 Pd1 112.3(3) .
C1 C2 C3 121.6(4) .
C1 C2 H2 119.2 .
C3 C2 H2 119.2 .
C4 C3 C2 120.0(4) .
C4 C3 H3 120.0 .
C2 C3 H3 120.0 .
C3 C4 C5 119.7(4) .
C3 C4 H4 120.2 .
C5 C4 H4 120.2 .
C4 C5 C6 120.0(4) .
C4 C5 H5 120.0 .
C6 C5 H5 120.0 .
C5 C6 C1 121.3(4) .
C5 C6 C7 120.8(4) .
C1 C6 C7 117.9(4) .
N1 C7 C6 110.3(3) .
N1 C7 H7A 109.6 .
C6 C7 H7A 109.6 .
N1 C7 H7B 109.6 .
C6 C7 H7B 109.6 .
H7A C7 H7B 108.1 .
N1 C8 H8A 109.5 .
N1 C8 H8B 109.5 .
H8A C8 H8B 109.5 .
N1 C8 H8C 109.5 .
H8A C8 H8C 109.5 .
H8B C8 H8C 109.5 .
N1 C9 H9A 109.5 .
N1 C9 H9B 109.5 .
H9A C9 H9B 109.5 .
N1 C9 H9C 109.5 .
H9A C9 H9C 109.5 .
H9B C9 H9C 109.5 .
C22 C10 C11 105.8(4) .
C22 C10 Pd1 91.2(3) .
C11 C10 Pd1 107.0(3) .
C22 C10 H10 121(3) .
C11 C10 H10 124(3) .
Pd1 C10 H10 101(3) .
C12 C11 C16 119.1(4) .
C12 C11 C10 131.0(4) .
C16 C11 C10 109.9(4) .
C11 C12 C13 119.1(5) .
C11 C12 H12 120.4 .
C13 C12 H12 120.4 .
C14 C13 C12 121.7(5) .
C14 C13 H13 119.1 .
C12 C13 H13 119.1 .
C15 C14 C13 119.9(5) .
C15 C14 H14 120.0 .
C13 C14 H14 120.0 .
C14 C15 C16 119.0(5) .
C14 C15 H15 120.5 .
C16 C15 H15 120.5 .
C15 C16 C11 121.1(4) .
C15 C16 C17 131.6(4) .
C11 C16 C17 107.3(4) .
C18 C17 C16 133.0(4) .
C18 C17 C22 119.7(4) .
C16 C17 C22 107.2(4) .
C18 C17 Cr1 71.0(2) .
C16 C17 Cr1 127.1(3) .
C22 C17 Cr1 70.6(2) .
C17 C18 C19 119.9(4) .
C17 C18 Cr1 73.0(2) .
C19 C18 Cr1 70.7(2) .
C17 C18 H18 120.0 .
C19 C18 H18 120.0 .
Cr1 C18 H18 128.5 .
C20 C19 C18 120.4(4) .
C20 C19 Cr1 72.3(2) .
C18 C19 Cr1 72.4(2) .
C20 C19 H19 119.8 .
C18 C19 H19 119.8 .
Cr1 C19 H19 127.6 .
C19 C20 C21 120.7(4) .
C19 C20 Cr1 71.1(2) .
C21 C20 Cr1 71.5(2) .
C19 C20 H20 119.7 .
C21 C20 H20 119.7 .
Cr1 C20 H20 130.4 .
C22 C21 C20 119.7(4) .
C22 C21 Cr1 72.5(2) .
C20 C21 Cr1 71.7(2) .
C22 C21 H21 120.2 .
C20 C21 H21 120.2 .
Cr1 C21 H21 127.8 .
C21 C22 C10 130.6(4) .
C21 C22 C17 119.5(4) .
C10 C22 C17 109.1(4) .
C21 C22 Cr1 71.1(2) .
C10 C22 Cr1 120.0(3) .
C17 C22 Cr1 71.9(2) .
O1 C23 Cr1 160.9(4) .
O1 C23 Pd1 116.4(3) .
Cr1 C23 Pd1 82.43(16) .
O2 C24 Cr1 173.8(4) .
O3 C25 Cr1 177.4(4) .
Cl1 C26 Cl1 110.6(5) 2_554
Cl1 C26 H26A 109.5 2_554
Cl1 C26 H26A 109.5 .
Cl1 C26 H26B 109.5 2_554
Cl1 C26 H26B 109.5 .
H26A C26 H26B 108.1 .

loop_
_geom_bond_atom_site_label_1
_geom_bond_atom_site_label_2
_geom_bond_distance
_geom_bond_site_symmetry_2
Pd1 C1 2.045(4) .
Pd1 N1 2.169(4) .
Pd1 C23 2.204(4) .
Pd1 C10 2.230(4) .
Pd1 Cr1 2.7123(8) .
Cr1 C25 1.843(4) .
Cr1 C24 1.851(4) .
Cr1 C23 1.898(4) .
Cr1 C19 2.225(4) .
Cr1 C21 2.238(4) .
Cr1 C20 2.241(4) .
Cr1 C18 2.247(4) .
Cr1 C22 2.256(4) .
Cr1 C17 2.273(4) .
O1 C23 1.164(5) .
O2 C24 1.151(5) .
O3 C25 1.145(5) .
N1 C8 1.479(6) .
N1 C9 1.482(5) .
N1 C7 1.493(6) .
C1 C2 1.385(6) .
C1 C6 1.404(6) .
C2 C3 1.397(6) .
C2 H2 0.9500 .
C3 C4 1.383(7) .
C3 H3 0.9500 .
C4 C5 1.383(7) .
C4 H4 0.9500 .
C5 C6 1.394(6) .
C5 H5 0.9500 .
C6 C7 1.495(6) .
C7 H7A 0.9900 .
C7 H7B 0.9900 .
C8 H8A 0.9800 .
C8 H8B 0.9800 .
C8 H8C 0.9800 .
C9 H9A 0.9800 .
C9 H9B 0.9800 .
C9 H9C 0.9800 .
C10 C22 1.430(6) .
C10 C11 1.461(7) .
C10 H10 0.90(5) .
C11 C12 1.387(7) .
C11 C16 1.422(6) .
C12 C13 1.391(8) .
C12 H12 0.9500 .
C13 C14 1.391(8) .
C13 H13 0.9500 .
C14 C15 1.388(7) .
C14 H14 0.9500 .
C15 C16 1.391(7) .
C15 H15 0.9500 .
C16 C17 1.450(6) .
C17 C18 1.399(6) .
C17 C22 1.454(6) .
C18 C19 1.416(6) .
C18 H18 0.9500 .
C19 C20 1.400(6) .
C19 H19 0.9500 .
C20 C21 1.416(6) .
C20 H20 0.9500 .
C21 C22 1.407(6) .
C21 H21 0.9500 .
Cl1 C26 1.750(6) .
C26 Cl1 1.750(6) 2_554
C26 H26A 0.9900 .
C26 H26B 0.9900 .

loop_
_geom_torsion_atom_site_label_1
_geom_torsion_atom_site_label_2
_geom_torsion_atom_site_label_3
_geom_torsion_atom_site_label_4
_geom_torsion
C6 C1 C2 C3 -0.9(6)
Pd1 C1 C2 C3 -177.6(3)
C1 C2 C3 C4 1.3(7)
C2 C3 C4 C5 -0.9(7)
C3 C4 C5 C6 0.2(7)
C4 C5 C6 C1 0.2(7)
C4 C5 C6 C7 -177.0(4)
C2 C1 C6 C5 0.2(6)
Pd1 C1 C6 C5 177.4(3)
C2 C1 C6 C7 177.5(4)
Pd1 C1 C6 C7 -5.3(5)
C8 N1 C7 C6 78.5(4)
C9 N1 C7 C6 -162.7(4)
Pd1 N1 C7 C6 -37.0(4)
C5 C6 C7 N1 -152.6(4)
C1 C6 C7 N1 30.1(5)
C22 C10 C11 C12 -175.5(5)
Pd1 C10 C11 C12 88.3(5)
C22 C10 C11 C16 6.5(5)
Pd1 C10 C11 C16 -89.7(4)
C16 C11 C12 C13 0.1(7)
C10 C11 C12 C13 -177.7(5)
C11 C12 C13 C14 0.6(8)
C12 C13 C14 C15 -0.5(8)
C13 C14 C15 C16 -0.3(8)
C14 C15 C16 C11 0.9(7)
C14 C15 C16 C17 179.8(5)
C12 C11 C16 C15 -0.9(7)
C10 C11 C16 C15 177.4(4)
C12 C11 C16 C17 180.0(4)
C10 C11 C16 C17 -1.7(5)
C15 C16 C17 C18 -5.9(8)
C11 C16 C17 C18 173.2(4)
C15 C16 C17 C22 177.3(5)
C11 C16 C17 C22 -3.6(5)
C15 C16 C17 Cr1 -104.2(5)
C11 C16 C17 Cr1 74.8(5)
C16 C17 C18 C19 -178.3(4)
C22 C17 C18 C19 -1.9(6)
Cr1 C17 C18 C19 -54.9(4)
C16 C17 C18 Cr1 -123.4(5)
C22 C17 C18 Cr1 53.0(3)
C17 C18 C19 C20 -0.2(6)
Cr1 C18 C19 C20 -56.2(4)
C17 C18 C19 Cr1 56.0(4)
C18 C19 C20 C21 2.7(6)
Cr1 C19 C20 C21 -53.6(4)
C18 C19 C20 Cr1 56.2(4)
C19 C20 C21 C22 -2.9(6)
Cr1 C20 C21 C22 -56.4(4)
C19 C20 C21 Cr1 53.4(4)
C20 C21 C22 C10 169.7(4)
Cr1 C21 C22 C10 113.7(5)
C20 C21 C22 C17 0.8(6)
Cr1 C21 C22 C17 -55.2(3)
C20 C21 C22 Cr1 56.0(3)
C11 C10 C22 C21 -178.4(4)
Pd1 C10 C22 C21 -70.4(5)
C11 C10 C22 C17 -8.7(5)
Pd1 C10 C22 C17 99.4(3)
C11 C10 C22 Cr1 -88.4(4)
Pd1 C10 C22 Cr1 19.7(3)
C18 C17 C22 C21 1.6(6)
C16 C17 C22 C21 178.9(4)
Cr1 C17 C22 C21 54.8(3)
C18 C17 C22 C10 -169.5(4)
C16 C17 C22 C10 7.8(5)
Cr1 C17 C22 C10 -116.3(3)
C18 C17 C22 Cr1 -53.2(4)
C16 C17 C22 Cr1 124.1(3)
C25 Cr1 C23 O1 -39.7(11)
C24 Cr1 C23 O1 -122.5(11)
C19 Cr1 C23 O1 39.1(12)
C21 Cr1 C23 O1 137.2(10)
C20 Cr1 C23 O1 107.7(11)
C18 Cr1 C23 O1 50.5(11)
C22 Cr1 C23 O1 117.6(11)
C17 Cr1 C23 O1 81.5(11)
Pd1 Cr1 C23 O1 169.7(12)
C25 Cr1 C23 Pd1 150.63(18)
C24 Cr1 C23 Pd1 67.85(17)
C19 Cr1 C23 Pd1 -130.6(2)
C21 Cr1 C23 Pd1 -32.5(2)
C20 Cr1 C23 Pd1 -61.9(6)
C18 Cr1 C23 Pd1 -119.20(15)
C22 Cr1 C23 Pd1 -52.03(15)
C17 Cr1 C23 Pd1 -88.17(14)
